data_2242755
loop_
_publ_author_name
'Pai, Nikhila'
'Foro, Sabine'
'Gowda, B. Thimme'

_publ_section_title
;
 Crystal structure and Hirshfeld surface analysis of
 (<i>E</i>)-<i>N</i>'-[4-(piperidin-1-yl)benzylidene]arylsulfonohydrazides
;
_journal_coeditor_code TX2009
_journal_issue 12
_journal_name_full 'Acta Crystallographica Section E'
_journal_page_first 1826
_journal_page_last 1832
_journal_paper_doi 10.1107/S2056989018016237
_journal_volume 74
_journal_year 2018
_chemical_formula_moiety 'C19 H23 N3 O2 S'
_chemical_formula_sum 'C19 H23 N3 O2 S'
_chemical_formula_weight 357.46
_chemical_name_systematic (<i>E</i>)-4-Methyl-<i>N</i>'-[4-(piperidin-1-yl)benzylidene]benzenesulfonohydrazide
_space_group_crystal_system monoclinic
_space_group_IT_number 14
_space_group_name_Hall '-P 2ybc'
_space_group_name_H-M_alt 'P 1 21/c 1'
_symmetry_space_group_name_Hall '-P 2ybc'
_symmetry_space_group_name_H-M 'P 1 21/c 1'
_atom_sites_solution_hydrogens mixed
_audit_creation_method SHELXL-2014/6
_cell_angle_alpha 90
_cell_angle_beta 101.740(10)
_cell_angle_gamma 90
_cell_formula_units_Z 4
_cell_length_a 18.442(2)
_cell_length_b 5.3250(4)
_cell_length_c 19.412(2)
_cell_measurement_reflns_used 1748
_cell_measurement_temperature 293(2)
_cell_measurement_theta_max 27.95
_cell_measurement_theta_min 2.61
_cell_volume 1866.5(3)
_computing_cell_refinement
;
CrysAlis RED (Oxford Diffraction, 2009)
;
_computing_data_collection
;
CrysAlis CCD (Oxford Diffraction, 2009)
;
_computing_data_reduction
;
CrysAlis RED (Oxford Diffraction, 2009)
;
_computing_molecular_graphics
;
PLATON (Spek, 2003)
;
_computing_publication_material
;
<i>SHELXL2014/6</i> (Sheldrick, 2015)
;
_computing_structure_refinement
;
<i>SHELXL2014/6</i> (Sheldrick, 2015)
;
_computing_structure_solution
;
<i>SHELXS2013/1</i> (Sheldrick, 2008)
;
_diffrn_ambient_temperature 293(2)
_diffrn_measured_fraction_theta_full 0.998
_diffrn_measured_fraction_theta_max 0.998
_diffrn_measurement_device_type
;
Oxford Diffraction Xcalibur diffractometer with Sapphire CCD
;
_diffrn_measurement_method
;
Rotation method data acquisition using omega scans.
;
_diffrn_radiation_type MoK\a
_diffrn_radiation_wavelength 0.71073
_diffrn_reflns_av_R_equivalents 0.0260
_diffrn_reflns_av_unetI/netI 0.0390
_diffrn_reflns_limit_h_max 13
_diffrn_reflns_limit_h_min -22
_diffrn_reflns_limit_k_max 2
_diffrn_reflns_limit_k_min -6
_diffrn_reflns_limit_l_max 23
_diffrn_reflns_limit_l_min -21
_diffrn_reflns_number 6735
_diffrn_reflns_theta_full 25.242
_diffrn_reflns_theta_max 25.350
_diffrn_reflns_theta_min 2.617
_diffrn_source 'Enhance (Mo) X-ray Source'
_exptl_absorpt_coefficient_mu 0.190
_exptl_absorpt_correction_T_max 0.981
_exptl_absorpt_correction_T_min 0.914
_exptl_absorpt_correction_type multi-scan
_exptl_absorpt_process_details
;
(CrysAlis RED; Oxford Diffraction, 2009)
;
_exptl_crystal_colour 'light pink'
_exptl_crystal_density_diffrn 1.272
_exptl_crystal_description prism
_exptl_crystal_F_000 760
_exptl_crystal_size_max 0.480
_exptl_crystal_size_mid 0.240
_exptl_crystal_size_min 0.100
_refine_diff_density_max 0.208
_refine_diff_density_min -0.219
_refine_ls_extinction_method none
_refine_ls_goodness_of_fit_ref 1.024
_refine_ls_hydrogen_treatment mixed
_refine_ls_matrix_type full
_refine_ls_number_parameters 230
_refine_ls_number_reflns 3422
_refine_ls_number_restraints 0
_refine_ls_restrained_S_all 1.024
_refine_ls_R_factor_all 0.0941
_refine_ls_R_factor_gt 0.0514
_refine_ls_shift/su_max 0.000
_refine_ls_shift/su_mean 0.000
_refine_ls_structure_factor_coef Fsqd
_refine_ls_weighting_details 'w=1/[\s^2^(Fo^2^)+(0.0561P)^2^+0.7083P] where P=(Fo^2^+2Fc^2^)/3'
_refine_ls_weighting_scheme calc
_refine_ls_wR_factor_gt 0.1176
_refine_ls_wR_factor_ref 0.1365
_reflns_number_gt 2166
_reflns_number_total 3422
_reflns_threshold_expression 'I > 2\s(I)'
_cod_data_source_file tx2009sup1.cif
_cod_data_source_block II
_cod_database_code 2242755
_shelx_space_group_comment
;
The symmetry employed for this shelxl refinement is uniquely defined
by the following loop, which should always be used as a source of
symmetry information in preference to the above space-group names.
They are only intended as comments.
;
_shelx_estimated_absorpt_t_min 0.914
_shelx_estimated_absorpt_t_max 0.981
_shelxl_version_number 2014/6

loop_
_space_group_symop_operation_xyz
'x, y, z'
'-x, y+1/2, -z+1/2'
'-x, -y, -z'
'x, -y-1/2, z-1/2'

loop_
_atom_site_type_symbol
_atom_site_label
_atom_site_fract_x
_atom_site_fract_y
_atom_site_fract_z
_atom_site_U_iso_or_equiv
_atom_site_adp_type
_atom_site_calc_flag
_atom_site_occupancy
C C1 0.87009(13) 0.2262(5) 0.74497(13) 0.0464(6) Uani d 1
C C2 0.85130(16) 0.0568(6) 0.69097(15) 0.0610(8) Uani d 1
H H2 0.8189 -0.0742 0.6944 0.073 Uiso calc 1
C C3 0.88094(18) 0.0827(6) 0.63160(16) 0.0716(9) Uani d 1
H H3 0.8682 -0.0331 0.5953 0.086 Uiso calc 1
C C4 0.92855(15) 0.2738(6) 0.62451(15) 0.0640(8) Uani d 1
C C5 0.94574(15) 0.4437(6) 0.67864(16) 0.0635(8) Uani d 1
H H5 0.9775 0.5760 0.6746 0.076 Uiso calc 1
C C6 0.91734(15) 0.4236(5) 0.73839(15) 0.0579(7) Uani d 1
H H6 0.9296 0.5414 0.7742 0.070 Uiso calc 1
C C7 0.65696(15) 0.5049(5) 0.75489(14) 0.0549(7) Uani d 1
H H7 0.6648 0.6537 0.7804 0.066 Uiso calc 1
C C8 0.58859(14) 0.4736(5) 0.70327(14) 0.0497(7) Uani d 1
C C9 0.57536(16) 0.2675(5) 0.65812(16) 0.0606(8) Uani d 1
H H9 0.6120 0.1463 0.6600 0.073 Uiso calc 1
C C10 0.50985(16) 0.2394(5) 0.61123(16) 0.0603(8) Uani d 1
H H10 0.5032 0.0999 0.5818 0.072 Uiso calc 1
C C11 0.45234(15) 0.4149(5) 0.60617(14) 0.0508(7) Uani d 1
C C12 0.46593(15) 0.6186(5) 0.65168(15) 0.0570(7) Uani d 1
H H12 0.4293 0.7396 0.6503 0.068 Uiso calc 1
C C13 0.53232(15) 0.6458(5) 0.69881(15) 0.0567(7) Uani d 1
H H13 0.5392 0.7848 0.7284 0.068 Uiso calc 1
C C14 0.38983(18) 0.2897(8) 0.48900(18) 0.0869(11) Uani d 1
H H14A 0.4194 0.1377 0.4942 0.104 Uiso calc 1
H H14B 0.4156 0.4144 0.4665 0.104 Uiso calc 1
C C15 0.3168(2) 0.2351(7) 0.44174(19) 0.0947(12) Uani d 1
H H15A 0.3246 0.2074 0.3944 0.114 Uiso calc 1
H H15B 0.2970 0.0811 0.4573 0.114 Uiso calc 1
C C16 0.2620(2) 0.4358(7) 0.43997(19) 0.0892(11) Uani d 1
H H16A 0.2143 0.3791 0.4139 0.107 Uiso calc 1
H H16B 0.2767 0.5809 0.4159 0.107 Uiso calc 1
C C17 0.25546(19) 0.5082(9) 0.5121(2) 0.1010(13) Uani d 1
H H17A 0.2317 0.3727 0.5326 0.121 Uiso calc 1
H H17B 0.2239 0.6550 0.5095 0.121 Uiso calc 1
C C18 0.32853(18) 0.5650(8) 0.55932(19) 0.0931(12) Uani d 1
H H18A 0.3460 0.7256 0.5456 0.112 Uiso calc 1
H H18B 0.3210 0.5817 0.6071 0.112 Uiso calc 1
C C19 0.9621(2) 0.2953(9) 0.56057(18) 0.1048(13) Uani d 1
H H19A 1.0151 0.2897 0.5744 0.157 Uiso calc 1
H H19B 0.9474 0.4515 0.5372 0.157 Uiso calc 1
H H19C 0.9453 0.1585 0.5292 0.157 Uiso calc 1
N N1 0.76763(13) 0.3858(4) 0.81973(13) 0.0564(6) Uani d 1
H H1N 0.7786(17) 0.529(6) 0.8265(15) 0.068 Uiso d 1
N N2 0.70639(12) 0.3358(4) 0.76625(12) 0.0541(6) Uani d 1
N N3 0.38501(12) 0.3803(4) 0.55849(12) 0.0592(6) Uani d 1
O O1 0.89223(11) 0.2837(4) 0.87969(10) 0.0729(6) Uani d 1
O O2 0.80891(11) -0.0554(4) 0.82456(11) 0.0711(6) Uani d 1
S S1 0.83734(4) 0.19279(14) 0.82295(4) 0.0548(2) Uani d 1

loop_
_atom_site_aniso_label
_atom_site_aniso_U_11
_atom_site_aniso_U_22
_atom_site_aniso_U_33
_atom_site_aniso_U_12
_atom_site_aniso_U_13
_atom_site_aniso_U_23
C1 0.0376(13) 0.0478(15) 0.0508(15) 0.0021(12) 0.0023(11) 0.0067(13)
C2 0.0635(18) 0.0558(18) 0.0625(19) -0.0139(15) 0.0102(15) -0.0011(16)
C3 0.078(2) 0.075(2) 0.0595(19) -0.0078(19) 0.0097(16) -0.0107(17)
C4 0.0498(17) 0.081(2) 0.0595(19) 0.0021(17) 0.0074(14) 0.0110(17)
C5 0.0476(16) 0.073(2) 0.069(2) -0.0149(15) 0.0094(15) 0.0132(17)
C6 0.0514(16) 0.0578(17) 0.0609(18) -0.0082(14) 0.0027(14) -0.0007(15)
C7 0.0570(17) 0.0475(16) 0.0638(18) -0.0020(15) 0.0205(14) 0.0029(14)
C8 0.0489(16) 0.0415(15) 0.0630(17) 0.0007(13) 0.0212(13) 0.0071(13)
C9 0.0555(18) 0.0483(18) 0.081(2) 0.0126(14) 0.0214(15) -0.0012(15)
C10 0.0601(18) 0.0470(17) 0.075(2) 0.0066(14) 0.0166(15) -0.0100(14)
C11 0.0536(16) 0.0468(16) 0.0575(17) 0.0041(13) 0.0244(14) 0.0025(14)
C12 0.0540(17) 0.0523(17) 0.0678(18) 0.0154(14) 0.0196(15) -0.0018(14)
C13 0.0601(18) 0.0447(16) 0.0673(19) 0.0057(14) 0.0178(15) -0.0046(14)
C14 0.075(2) 0.106(3) 0.080(2) 0.018(2) 0.0142(18) -0.019(2)
C15 0.094(3) 0.100(3) 0.082(3) 0.014(2) -0.003(2) -0.026(2)
C16 0.080(2) 0.087(3) 0.092(3) 0.008(2) -0.004(2) -0.012(2)
C17 0.062(2) 0.146(4) 0.092(3) 0.024(2) 0.0066(19) -0.027(3)
C18 0.062(2) 0.120(3) 0.091(3) 0.027(2) 0.0031(18) -0.037(2)
C19 0.096(3) 0.157(4) 0.068(2) -0.011(3) 0.034(2) 0.010(2)
N1 0.0554(15) 0.0502(14) 0.0646(15) -0.0005(12) 0.0141(12) 0.0008(13)
N2 0.0468(13) 0.0513(14) 0.0650(15) -0.0022(12) 0.0133(11) 0.0058(12)
N3 0.0522(14) 0.0670(16) 0.0603(15) 0.0086(12) 0.0161(11) -0.0056(12)
O1 0.0673(13) 0.0926(16) 0.0530(12) 0.0007(12) -0.0013(10) 0.0053(11)
O2 0.0852(15) 0.0493(12) 0.0840(15) -0.0002(11) 0.0293(12) 0.0194(10)
S1 0.0529(4) 0.0546(4) 0.0558(4) 0.0012(4) 0.0083(3) 0.0101(4)

loop_
_atom_type_symbol
_atom_type_description
_atom_type_scat_dispersion_real
_atom_type_scat_dispersion_imag
_atom_type_scat_source
C C 0.0033 0.0016 'International Tables Vol C Tables 4.2.6.8 and 6.1.1.4'
H H 0.0000 0.0000 'International Tables Vol C Tables 4.2.6.8 and 6.1.1.4'
N N 0.0061 0.0033 'International Tables Vol C Tables 4.2.6.8 and 6.1.1.4'
O O 0.0106 0.0060 'International Tables Vol C Tables 4.2.6.8 and 6.1.1.4'
S S 0.1246 0.1234 'International Tables Vol C Tables 4.2.6.8 and 6.1.1.4'

loop_
_geom_angle_atom_site_label_1
_geom_angle_atom_site_label_2
_geom_angle_atom_site_label_3
_geom_angle
C2 C1 C6 119.5(3)
C2 C1 S1 121.1(2)
C6 C1 S1 119.4(2)
C1 C2 C3 119.4(3)
C1 C2 H2 120.3
C3 C2 H2 120.3
C4 C3 C2 122.0(3)
C4 C3 H3 119.0
C2 C3 H3 119.0
C3 C4 C5 117.7(3)
C3 C4 C19 121.4(3)
C5 C4 C19 120.9(3)
C6 C5 C4 121.9(3)
C6 C5 H5 119.1
C4 C5 H5 119.1
C5 C6 C1 119.5(3)
C5 C6 H6 120.3
C1 C6 H6 120.3
N2 C7 C8 122.1(3)
N2 C7 H7 119.0
C8 C7 H7 119.0
C13 C8 C9 116.9(3)
C13 C8 C7 120.4(3)
C9 C8 C7 122.7(2)
C10 C9 C8 121.5(3)
C10 C9 H9 119.2
C8 C9 H9 119.2
C9 C10 C11 121.9(3)
C9 C10 H10 119.1
C11 C10 H10 119.1
C12 C11 N3 122.9(2)
C12 C11 C10 116.1(3)
N3 C11 C10 121.0(3)
C13 C12 C11 121.7(2)
C13 C12 H12 119.2
C11 C12 H12 119.2
C8 C13 C12 121.9(3)
C8 C13 H13 119.0
C12 C13 H13 119.0
N3 C14 C15 114.6(3)
N3 C14 H14A 108.6
C15 C14 H14A 108.6
N3 C14 H14B 108.6
C15 C14 H14B 108.6
H14A C14 H14B 107.6
C16 C15 C14 113.7(3)
C16 C15 H15A 108.8
C14 C15 H15A 108.8
C16 C15 H15B 108.8
C14 C15 H15B 108.8
H15A C15 H15B 107.7
C15 C16 C17 110.9(3)
C15 C16 H16A 109.5
C17 C16 H16A 109.5
C15 C16 H16B 109.5
C17 C16 H16B 109.5
H16A C16 H16B 108.1
C16 C17 C18 113.2(3)
C16 C17 H17A 108.9
C18 C17 H17A 108.9
C16 C17 H17B 108.9
C18 C17 H17B 108.9
H17A C17 H17B 107.7
N3 C18 C17 114.8(3)
N3 C18 H18A 108.6
C17 C18 H18A 108.6
N3 C18 H18B 108.6
C17 C18 H18B 108.6
H18A C18 H18B 107.5
C4 C19 H19A 109.5
C4 C19 H19B 109.5
H19A C19 H19B 109.5
C4 C19 H19C 109.5
H19A C19 H19C 109.5
H19B C19 H19C 109.5
N2 N1 S1 114.78(19)
N2 N1 H1N 117(2)
S1 N1 H1N 115(2)
C7 N2 N1 116.0(2)
C11 N3 C18 116.7(2)
C11 N3 C14 116.3(2)
C18 N3 C14 114.8(2)
O1 S1 O2 120.42(13)
O1 S1 N1 104.23(13)
O2 S1 N1 107.07(13)
O1 S1 C1 108.61(12)
O2 S1 C1 107.88(13)
N1 S1 C1 108.05(12)

loop_
_geom_bond_atom_site_label_1
_geom_bond_atom_site_label_2
_geom_bond_distance
C1 C2 1.373(4)
C1 C6 1.388(4)
C1 S1 1.749(3)
C2 C3 1.379(4)
C2 H2 0.9300
C3 C4 1.369(4)
C3 H3 0.9300
C4 C5 1.374(4)
C4 C19 1.499(4)
C5 C6 1.370(4)
C5 H5 0.9300
C6 H6 0.9300
C7 N2 1.269(3)
C7 C8 1.452(4)
C7 H7 0.9300
C8 C13 1.374(4)
C8 C9 1.395(4)
C9 C10 1.365(4)
C9 H9 0.9300
C10 C11 1.402(4)
C10 H10 0.9300
C11 C12 1.389(4)
C11 N3 1.402(3)
C12 C13 1.379(4)
C12 H12 0.9300
C13 H13 0.9300
C14 N3 1.452(4)
C14 C15 1.496(4)
C14 H14A 0.9700
C14 H14B 0.9700
C15 C16 1.466(5)
C15 H15A 0.9700
C15 H15B 0.9700
C16 C17 1.481(5)
C16 H16A 0.9700
C16 H16B 0.9700
C17 C18 1.498(4)
C17 H17A 0.9700
C17 H17B 0.9700
C18 N3 1.435(4)
C18 H18A 0.9700
C18 H18B 0.9700
C19 H19A 0.9600
C19 H19B 0.9600
C19 H19C 0.9600
N1 N2 1.395(3)
N1 S1 1.637(3)
N1 H1N 0.79(3)
O1 S1 1.421(2)
O2 S1 1.424(2)

loop_
_geom_hbond_atom_site_label_D
_geom_hbond_atom_site_label_H
_geom_hbond_atom_site_label_A
_geom_hbond_site_symmetry_A
_geom_hbond_distance_DH
_geom_hbond_distance_HA
_geom_hbond_distance_DA
_geom_hbond_angle_DHA
N1 H1N O2 1_565 0.79(3) 2.29(3) 3.068(3) 170(3)

loop_
_geom_torsion_atom_site_label_1
_geom_torsion_atom_site_label_2
_geom_torsion_atom_site_label_3
_geom_torsion_atom_site_label_4
_geom_torsion
C6 C1 C2 C3 1.3(4)
S1 C1 C2 C3 -177.0(2)
C1 C2 C3 C4 -0.3(5)
C2 C3 C4 C5 -0.7(4)
C2 C3 C4 C19 178.2(3)
C3 C4 C5 C6 0.7(4)
C19 C4 C5 C6 -178.2(3)
C4 C5 C6 C1 0.3(4)
C2 C1 C6 C5 -1.3(4)
S1 C1 C6 C5 177.1(2)
N2 C7 C8 C13 171.5(3)
N2 C7 C8 C9 -6.2(4)
C13 C8 C9 C10 0.6(4)
C7 C8 C9 C10 178.4(3)
C8 C9 C10 C11 -0.4(4)
C9 C10 C11 C12 -0.1(4)
C9 C10 C11 N3 -178.9(3)
N3 C11 C12 C13 179.0(3)
C10 C11 C12 C13 0.2(4)
C9 C8 C13 C12 -0.5(4)
C7 C8 C13 C12 -178.3(3)
C11 C12 C13 C8 0.1(4)
N3 C14 C15 C16 47.7(5)
C14 C15 C16 C17 -51.1(5)
C15 C16 C17 C18 51.3(5)
C16 C17 C18 N3 -48.4(5)
C8 C7 N2 N1 -176.9(2)
S1 N1 N2 C7 -168.48(19)
C12 C11 N3 C18 -1.2(4)
C10 C11 N3 C18 177.5(3)
C12 C11 N3 C14 139.5(3)
C10 C11 N3 C14 -41.8(4)
C17 C18 N3 C11 -174.8(3)
C17 C18 N3 C14 43.9(4)
C15 C14 N3 C11 175.2(3)
C15 C14 N3 C18 -43.4(4)
N2 N1 S1 O1 178.95(18)
N2 N1 S1 O2 -52.4(2)
N2 N1 S1 C1 63.5(2)
C2 C1 S1 O1 146.9(2)
C6 C1 S1 O1 -31.4(2)
C2 C1 S1 O2 14.9(2)
C6 C1 S1 O2 -163.5(2)
C2 C1 S1 N1 -100.6(2)
C6 C1 S1 N1 81.1(2)

_cod_database_fobs_code 2242755
